data_1560409
loop_
_publ_author_name
'Br\"auchle, Sebastian'
'Huppertz, Hubert'

_publ_section_title
;
 Synthesis and structural characterization of Li3K3Y7(BO3)9
;
_journal_name_full 'Journal of Solid State Chemistry'
_journal_page_first 242
_journal_page_last 248
_journal_paper_doi 10.1016/j.jssc.2017.05.044
_journal_volume 253
_journal_year 2017
_chemical_formula_moiety 'B9 K3 Li3 O27 Y7'
_chemical_formula_sum 'B9 K3 Li3 O27 Y7'
_chemical_formula_weight 1289.78
_space_group_crystal_system orthorhombic
_space_group_IT_number 29
_space_group_name_Hall 'P 2c -2ac'
_space_group_name_H-M_alt 'P c a 21'
_atom_sites_solution_hydrogens .
_cell_angle_alpha 90
_cell_angle_beta 90
_cell_angle_gamma 90
_cell_formula_units_Z 4
_cell_length_a 20.7431(8)
_cell_length_b 6.3873(2)
_cell_length_c 17.4741(7)
_cell_measurement_reflns_used 9867
_cell_measurement_temperature 303(2)
_cell_measurement_theta_max 75.65
_cell_measurement_theta_min 4.566
_cell_volume 2315.19(15)
_computing_cell_refinement 'Bruker SAINT'
_computing_data_collection 'Bruker APEX2'
_computing_data_reduction 'Bruker SAINT'
_computing_molecular_graphics 'DIAMOND (Brandenburg & Berndt, 1999)'
_computing_publication_material 'enCIFer (Allen et al., 2004) and SHELXL-2013 (Sheldrick, 2013)'
_computing_structure_refinement 'SHELXL-2014/7 (Sheldrick, 2014)'
_diffrn_ambient_temperature 303(2)
_diffrn_measured_fraction_theta_full 0.999
_diffrn_measured_fraction_theta_max 0.996
_diffrn_measurement_device_type 'Bruker D8 Quest Photon 100 CMOS'
_diffrn_measurement_method '\f and \w scans'
_diffrn_radiation_type MoK\a
_diffrn_radiation_wavelength 0.71073
_diffrn_reflns_av_R_equivalents 0.0814
_diffrn_reflns_av_unetI/netI 0.0566
_diffrn_reflns_Laue_measured_fraction_full 0.999
_diffrn_reflns_Laue_measured_fraction_max 0.996
_diffrn_reflns_limit_h_max 35
_diffrn_reflns_limit_h_min -35
_diffrn_reflns_limit_k_max 11
_diffrn_reflns_limit_k_min -11
_diffrn_reflns_limit_l_max 30
_diffrn_reflns_limit_l_min -29
_diffrn_reflns_number 80718
_diffrn_reflns_point_group_measured_fraction_full 1.000
_diffrn_reflns_point_group_measured_fraction_max 0.987
_diffrn_reflns_theta_full 25.242
_diffrn_reflns_theta_max 37.927
_diffrn_reflns_theta_min 2.284
_diffrn_source 'Microfocus (Incoatec)'
_exptl_absorpt_coefficient_mu 18.002
_exptl_absorpt_correction_T_max 0.7474
_exptl_absorpt_correction_T_min 0.3420
_exptl_absorpt_correction_type multi-scan
_exptl_absorpt_process_details
;
Bruker (2001). SADABS. Bruker AXS Inc., Madison, Wisconsin, USA
;
_exptl_crystal_colour colorless
_exptl_crystal_density_diffrn 3.700
_exptl_crystal_density_method 'not measured'
_exptl_crystal_description prism
_exptl_crystal_F_000 2400
_exptl_crystal_size_max 0.140
_exptl_crystal_size_mid 0.070
_exptl_crystal_size_min 0.020
_refine_diff_density_max 0.967
_refine_diff_density_min -1.899
_refine_diff_density_rms 0.248
_refine_ls_abs_structure_details
;
 Flack x determined using 4544 quotients [(I+)-(I-)]/[(I+)+(I-)]
 (Parsons, Flack and Wagner, Acta Cryst. B69 (2013) 249-259).
;
_refine_ls_abs_structure_Flack 0.038(2)
_refine_ls_extinction_coef .
_refine_ls_extinction_method none
_refine_ls_goodness_of_fit_ref 1.029
_refine_ls_hydrogen_treatment undef
_refine_ls_matrix_type full
_refine_ls_number_parameters 442
_refine_ls_number_reflns 12362
_refine_ls_number_restraints 1
_refine_ls_restrained_S_all 1.029
_refine_ls_R_factor_all 0.0472
_refine_ls_R_factor_gt 0.0338
_refine_ls_shift/su_max 0.001
_refine_ls_shift/su_mean 0.000
_refine_ls_structure_factor_coef Fsqd
_refine_ls_weighting_details 'w=1/[\s^2^(Fo^2^)+(0.0242P)^2^+1.1763P] where P=(Fo^2^+2Fc^2^)/3'
_refine_ls_weighting_scheme calc
_refine_ls_wR_factor_gt 0.0592
_refine_ls_wR_factor_ref 0.0627
_reflns_Friedel_coverage 0.933
_reflns_Friedel_fraction_full 1.000
_reflns_Friedel_fraction_max 0.977
_reflns_number_gt 10840
_reflns_number_total 12362
_reflns_threshold_expression 'I > 2\s(I)'
_cod_data_source_file JSSC-2017-253-242.cif
_cod_data_source_block shelx
_cod_depositor_comments
;
The following automatic conversions were performed:

data item '_exptl_absorpt_correction_type' value 'Multi-scan' was
changed to 'multi-scan' in accordance with the built-in table derived
from the CIF Core dictionary named 'cif_core.dic' version 2.4.5 last
updated on 2014-11-21.

Automatic conversion script
Id: cif_fix_values 8369 2020-08-20 11:38:08Z andrius 
;
_cod_database_code 1560409
_shelx_space_group_comment
;
The symmetry employed for this shelxl refinement is uniquely defined
by the following loop, which should always be used as a source of
symmetry information in preference to the above space-group names.
They are only intended as comments.
;
_shelx_estimated_absorpt_t_min 0.187
_shelx_estimated_absorpt_t_max 0.715
_exptl_absorpt_special_details
;
?
;

loop_
_space_group_symop_operation_xyz
'x, y, z'
'-x, -y, z+1/2'
'x+1/2, -y, z'
'-x+1/2, y, z+1/2'

loop_
_atom_site_label
_atom_site_type_symbol
_atom_site_fract_x
_atom_site_fract_y
_atom_site_fract_z
_atom_site_U_iso_or_equiv
_atom_site_adp_type
_atom_site_occupancy
_atom_site_site_symmetry_order
_atom_site_calc_flag
_atom_site_refinement_flags_posn
_atom_site_refinement_flags_adp
_atom_site_refinement_flags_occupancy
_atom_site_disorder_assembly
_atom_site_disorder_group
Y001 Y 0.23667(2) 0.32282(6) 0.58852(3) 0.00429(7) Uani 1 1 d . . . . .
Y002 Y 0.63266(2) 0.29390(6) 0.51744(3) 0.00536(7) Uani 1 1 d . . . . .
Y003 Y 0.37232(2) 0.34272(6) 0.32176(3) 0.00473(7) Uani 1 1 d . . . . .
Y004 Y 0.22964(2) 1.07138(6) 0.41191(3) 0.00492(7) Uani 1 1 d . . . . .
Y005 Y 0.38385(2) 1.04032(6) 0.66810(3) 0.00488(7) Uani 1 1 d . . . . .
Y006 Y 0.52395(2) 0.27236(6) 0.75081(3) 0.00588(7) Uani 1 1 d . . . . .
Y007 Y 0.50196(2) 1.07814(6) 0.41828(3) 0.00692(7) Uani 1 1 d . . . . .
K001 K -0.00864(5) 0.37816(17) 0.57549(6) 0.01427(19) Uani 1 1 d . . . . .
K002 K 0.24664(5) 0.70758(15) 0.24850(7) 0.01323(18) Uani 1 1 d . . . . .
K003 K 0.34898(6) 0.66832(18) 0.48819(8) 0.0211(2) Uani 1 1 d . . . . .
B001 B 0.3704(2) 0.9035(7) 0.3235(3) 0.0068(8) Uani 1 1 d . . . . .
B002 B 0.2356(2) 0.8881(7) 0.5912(3) 0.0059(7) Uani 1 1 d . . . . .
B003 B 0.3798(2) 0.4881(7) 0.6790(3) 0.0082(9) Uani 1 1 d . . . . .
B004 B 0.5140(2) 0.5246(7) 0.4007(3) 0.0069(8) Uani 1 1 d . . . . .
B005 B 0.2242(2) 0.5070(7) 0.4070(3) 0.0074(8) Uani 1 1 d . . . . .
B006 B 0.1225(2) 0.3776(7) 0.6656(3) 0.0056(7) Uani 1 1 d . . . . .
B007 B 0.1157(2) 1.0142(8) 0.3332(3) 0.0071(8) Uani 1 1 d . . . . .
B008 B 0.5414(2) 1.0697(7) 0.6099(3) 0.0075(8) Uani 1 1 d . . . . .
B009 B 0.3704(2) 1.1764(8) 0.4945(3) 0.0080(8) Uani 1 1 d . . . . .
Li01 Li 0.2360(5) 1.2316(18) 0.2501(7) 0.027(2) Uani 1 1 d . . . . .
Li02 Li 0.6083(5) 0.7995(16) 0.4979(6) 0.023(2) Uani 1 1 d . . . . .
Li03 Li -0.0059(5) 0.2263(16) 0.7431(6) 0.023(2) Uani 1 1 d . . . . .
O001 O 0.22544(16) 0.7171(5) 0.4167(2) 0.0123(6) Uani 1 1 d . . . . .
O002 O 0.54751(15) 1.0163(5) 0.53423(19) 0.0092(6) Uani 1 1 d . . . . .
O003 O 0.17197(14) 1.0545(5) 0.2943(2) 0.0087(6) Uani 1 1 d . . . . .
O004 O 0.25902(15) 0.3967(5) 0.35258(19) 0.0085(6) Uani 1 1 d . . . . .
O005 O 0.18040(15) 0.3352(5) 0.7031(2) 0.0089(6) Uani 1 1 d . . . . .
O006 O 0.18648(14) 0.3915(5) 0.45820(19) 0.0076(5) Uani 1 1 d . . . . .
O007 O 0.23217(14) 0.6771(5) 0.5868(2) 0.0089(6) Uani 1 1 d . . . . .
O008 O 0.27150(14) 1.0012(5) 0.6419(2) 0.0085(6) Uani 1 1 d . . . . .
O009 O 0.05795(14) 1.0020(6) 0.2962(2) 0.0116(6) Uani 1 1 d . . . . .
O010 O 0.06876(13) 0.4007(5) 0.70969(19) 0.0070(5) Uani 1 1 d . . . . .
O011 O 0.54684(15) 0.4061(5) 0.45379(19) 0.0089(6) Uani 1 1 d . . . . .
O012 O 0.49261(15) 0.4252(5) 0.3352(2) 0.0103(6) Uani 1 1 d . . . . .
O013 O 0.58335(17) 1.2178(5) 0.6379(2) 0.0131(6) Uani 1 1 d . . . . .
O014 O 0.49613(15) 0.9909(5) 0.65987(19) 0.0073(6) Uani 1 1 d . . . . .
O015 O 0.43394(14) 0.3654(5) 0.6901(2) 0.0110(6) Uani 1 1 d . . . . .
O016 O 0.32345(14) 0.3754(5) 0.6685(2) 0.0116(6) Uani 1 1 d . . . . .
O017 O 0.37363(14) 0.6930(5) 0.3169(2) 0.0101(6) Uani 1 1 d . . . . .
O018 O 0.12416(13) 0.3878(5) 0.58684(19) 0.0077(5) Uani 1 1 d . . . . .
O019 O 0.42718(14) 1.0175(5) 0.31322(19) 0.0072(5) Uani 1 1 d . . . . .
O020 O 0.19692(14) 1.0024(4) 0.53971(18) 0.0060(5) Uani 1 1 d . . . . .
O021 O 0.11785(13) 0.9846(5) 0.4114(2) 0.0097(6) Uani 1 1 d . . . . .
O022 O 0.38401(17) 0.6975(5) 0.6748(3) 0.0192(8) Uani 1 1 d . . . . .
O023 O 0.39633(17) 1.0231(5) 0.5379(2) 0.0147(7) Uani 1 1 d . . . . .
O024 O 0.40910(14) 0.2856(5) 0.44303(19) 0.0100(6) Uani 1 1 d . . . . .
O025 O 0.31634(15) 1.0175(5) 0.3388(2) 0.0126(7) Uani 1 1 d . . . . .
O026 O 0.30613(14) 0.2287(5) 0.4963(2) 0.0121(6) Uani 1 1 d . . . . .
O027 O 0.49976(19) 0.7296(6) 0.4124(3) 0.0233(9) Uani 1 1 d . . . . .

loop_
_atom_site_aniso_label
_atom_site_aniso_U_11
_atom_site_aniso_U_22
_atom_site_aniso_U_33
_atom_site_aniso_U_23
_atom_site_aniso_U_13
_atom_site_aniso_U_12
Y001 0.00405(14) 0.00393(14) 0.00490(18) -0.00017(13) 0.00025(12) 0.00046(11)
Y002 0.00436(13) 0.00498(15) 0.0067(2) -0.00035(14) -0.00151(13) 0.00043(12)
Y003 0.00558(13) 0.00374(14) 0.00487(19) 0.00029(13) -0.00048(13) 0.00007(11)
Y004 0.00467(13) 0.00479(15) 0.00531(18) 0.00010(13) 0.00061(13) -0.00021(11)
Y005 0.00452(13) 0.00383(14) 0.00628(17) 0.00008(14) -0.00060(13) -0.00017(12)
Y006 0.00439(13) 0.00519(15) 0.00804(19) 0.00032(15) -0.00166(14) -0.00001(12)
Y007 0.00586(14) 0.00560(16) 0.00930(19) -0.00180(14) -0.00352(14) 0.00097(11)
K001 0.0115(4) 0.0183(5) 0.0130(5) 0.0021(4) 0.0032(3) 0.0020(3)
K002 0.0186(4) 0.0120(4) 0.0091(4) 0.0008(3) -0.0018(4) 0.0035(3)
K003 0.0196(5) 0.0140(5) 0.0298(7) -0.0030(5) -0.0008(5) -0.0008(4)
B001 0.0080(16) 0.0058(17) 0.006(2) -0.0025(16) 0.0018(15) 0.0000(13)
B002 0.0052(15) 0.0077(17) 0.005(2) -0.0002(17) -0.0015(14) -0.0001(13)
B003 0.0072(16) 0.0053(18) 0.012(3) -0.0007(17) 0.0006(16) -0.0010(13)
B004 0.0077(16) 0.0045(17) 0.009(2) 0.0014(16) -0.0015(14) -0.0014(13)
B005 0.0074(17) 0.0055(17) 0.009(2) 0.0017(16) 0.0012(15) -0.0008(13)
B006 0.0074(16) 0.0058(17) 0.004(2) 0.0013(16) 0.0004(15) 0.0008(13)
B007 0.0042(15) 0.0108(19) 0.006(2) 0.0016(16) -0.0002(14) -0.0014(14)
B008 0.0079(17) 0.0062(18) 0.008(2) 0.0022(16) 0.0019(15) 0.0012(14)
B009 0.0091(17) 0.012(2) 0.003(2) -0.0041(16) -0.0011(15) 0.0002(15)
Li01 0.023(5) 0.045(6) 0.014(5) 0.011(5) -0.001(4) -0.020(4)
Li02 0.022(4) 0.024(5) 0.023(6) 0.012(4) 0.014(4) 0.009(4)
Li03 0.037(5) 0.020(5) 0.013(5) 0.002(4) 0.004(4) -0.014(4)
O001 0.0196(14) 0.0040(12) 0.0132(18) 0.0017(13) 0.0052(14) 0.0004(10)
O002 0.0105(13) 0.0118(14) 0.0053(15) 0.0014(11) 0.0015(11) 0.0023(11)
O003 0.0053(11) 0.0133(15) 0.0075(15) 0.0020(11) 0.0007(10) -0.0022(10)
O004 0.0111(13) 0.0075(12) 0.0068(16) 0.0014(11) 0.0042(11) 0.0013(10)
O005 0.0071(11) 0.0146(14) 0.0050(14) 0.0013(12) 0.0009(10) 0.0011(11)
O006 0.0083(12) 0.0069(12) 0.0076(15) 0.0018(11) 0.0035(10) 0.0010(10)
O007 0.0096(12) 0.0044(11) 0.0127(16) -0.0008(11) -0.0030(12) -0.0007(9)
O008 0.0104(13) 0.0058(13) 0.0094(16) 0.0001(11) -0.0041(11) -0.0019(10)
O009 0.0056(11) 0.0220(17) 0.0074(16) -0.0001(13) -0.0013(10) -0.0042(11)
O010 0.0058(11) 0.0094(13) 0.0057(15) 0.0003(11) 0.0025(10) 0.0004(10)
O011 0.0093(12) 0.0089(13) 0.0084(16) 0.0007(11) -0.0040(11) 0.0010(10)
O012 0.0098(12) 0.0157(14) 0.0055(15) -0.0003(12) -0.0024(10) -0.0013(11)
O013 0.0153(14) 0.0104(14) 0.0138(18) -0.0050(13) 0.0055(12) -0.0059(11)
O014 0.0070(11) 0.0086(12) 0.0063(16) 0.0008(11) 0.0019(10) 0.0003(9)
O015 0.0067(12) 0.0068(12) 0.0196(19) 0.0014(12) -0.0043(12) 0.0003(10)
O016 0.0067(12) 0.0075(12) 0.0205(19) 0.0000(13) -0.0053(12) 0.0000(10)
O017 0.0080(11) 0.0052(13) 0.0172(18) -0.0010(13) 0.0034(12) -0.0001(10)
O018 0.0082(11) 0.0093(13) 0.0054(15) 0.0001(11) 0.0002(10) -0.0002(9)
O019 0.0061(11) 0.0052(12) 0.0103(15) -0.0013(11) 0.0006(10) -0.0006(9)
O020 0.0073(11) 0.0051(12) 0.0055(14) 0.0000(11) -0.0028(10) -0.0001(10)
O021 0.0067(11) 0.0162(14) 0.0060(15) 0.0007(12) -0.0006(11) -0.0019(10)
O022 0.0122(13) 0.0052(13) 0.040(3) 0.0030(16) 0.0062(15) 0.0006(11)
O023 0.0192(16) 0.0125(15) 0.0124(18) 0.0017(13) -0.0055(13) 0.0034(12)
O024 0.0073(11) 0.0169(15) 0.0060(15) 0.0007(12) 0.0012(10) -0.0008(11)
O025 0.0079(12) 0.0062(12) 0.024(2) -0.0024(13) 0.0075(12) 0.0001(10)
O026 0.0052(11) 0.0220(17) 0.0090(16) -0.0005(13) 0.0019(11) 0.0014(11)
O027 0.0266(19) 0.0078(15) 0.035(3) 0.0004(17) -0.0125(19) 0.0004(12)

loop_
_atom_type_symbol
_atom_type_description
_atom_type_scat_dispersion_real
_atom_type_scat_dispersion_imag
_atom_type_scat_source
Li Li -0.0003 0.0001 'International Tables Vol C Tables 4.2.6.8 and 6.1.1.4'
B B 0.0013 0.0007 'International Tables Vol C Tables 4.2.6.8 and 6.1.1.4'
O O 0.0106 0.0060 'International Tables Vol C Tables 4.2.6.8 and 6.1.1.4'
K K 0.2009 0.2494 'International Tables Vol C Tables 4.2.6.8 and 6.1.1.4'
Y Y -2.7962 3.5667 'International Tables Vol C Tables 4.2.6.8 and 6.1.1.4'

loop_
_geom_angle_atom_site_label_1
_geom_angle_atom_site_label_2
_geom_angle_atom_site_label_3
_geom_angle
_geom_angle_site_symmetry_1
_geom_angle_site_symmetry_3
O026 Y001 O007 106.53(13) . .
O026 Y001 O016 88.46(12) . .
O007 Y001 O016 83.96(11) . .
O026 Y001 O005 162.27(12) . .
O007 Y001 O005 87.52(12) . .
O016 Y001 O005 82.20(12) . .
O026 Y001 O020 74.52(11) . 1_545
O007 Y001 O020 147.69(11) . 1_545
O016 Y001 O020 128.11(10) . 1_545
O005 Y001 O020 99.52(11) . 1_545
O026 Y001 O008 81.67(12) . 1_545
O007 Y001 O008 152.13(12) . 1_545
O016 Y001 O008 69.45(11) . 1_545
O005 Y001 O008 80.95(11) . 1_545
O020 Y001 O008 59.89(10) 1_545 1_545
O026 Y001 O018 132.07(12) . .
O007 Y001 O018 77.55(11) . .
O016 Y001 O018 138.70(12) . .
O005 Y001 O018 60.62(11) . .
O020 Y001 O018 78.68(10) 1_545 .
O008 Y001 O018 117.18(11) 1_545 .
O026 Y001 O006 70.47(11) . .
O007 Y001 O006 78.39(12) . .
O016 Y001 O006 146.98(11) . .
O005 Y001 O006 124.16(10) . .
O020 Y001 O006 71.55(10) 1_545 .
O008 Y001 O006 128.87(11) 1_545 .
O018 Y001 O006 63.61(11) . .
O026 Y001 B006 160.05(14) . .
O007 Y001 B006 81.01(13) . .
O016 Y001 B006 110.94(14) . .
O005 Y001 B006 30.50(14) . .
O020 Y001 B006 89.23(12) 1_545 .
O008 Y001 B006 100.37(13) 1_545 .
O018 Y001 B006 30.12(14) . .
O006 Y001 B006 93.69(13) . .
O026 Y001 B002 75.49(14) . 1_545
O007 Y001 B002 177.19(12) . 1_545
O016 Y001 B002 98.12(12) . 1_545
O005 Y001 B002 90.88(13) . 1_545
O020 Y001 B002 30.51(12) 1_545 1_545
O008 Y001 B002 29.39(12) 1_545 1_545
O018 Y001 B002 99.65(12) . 1_545
O006 Y001 B002 100.65(13) . 1_545
B006 Y001 B002 96.45(13) . 1_545
O026 Y001 Li01 120.9(2) . 4_545
O007 Y001 Li01 102.6(3) . 4_545
O016 Y001 Li01 45.2(2) . 4_545
O005 Y001 Li01 43.5(2) . 4_545
O020 Y001 Li01 104.0(3) 1_545 4_545
O008 Y001 Li01 52.5(2) 1_545 4_545
O018 Y001 Li01 103.7(2) . 4_545
O006 Y001 Li01 166.9(2) . 4_545
B006 Y001 Li01 73.8(2) . 4_545
B002 Y001 Li01 77.7(3) 1_545 4_545
O026 Y001 Li02 96.52(19) . 3_465
O007 Y001 Li02 101.7(2) . 3_465
O016 Y001 Li02 171.0(2) . 3_465
O005 Y001 Li02 90.97(19) . 3_465
O020 Y001 Li02 47.1(2) 1_545 3_465
O008 Y001 Li02 103.7(2) 1_545 3_465
O018 Y001 Li02 38.39(19) . 3_465
O006 Y001 Li02 42.0(2) . 3_465
B006 Y001 Li02 63.6(2) . 3_465
B002 Y001 Li02 76.0(2) 1_545 3_465
Li01 Y001 Li02 126.1(3) 4_545 3_465
O011 Y002 O020 143.07(11) . 3_565
O011 Y002 O018 85.40(11) . 3_565
O020 Y002 O018 130.40(11) 3_565 3_565
O011 Y002 O013 99.43(13) . 1_545
O020 Y002 O013 86.16(12) 3_565 1_545
O018 Y002 O013 72.09(11) 3_565 1_545
O011 Y002 O007 156.68(11) . 3_565
O020 Y002 O007 59.36(10) 3_565 3_565
O018 Y002 O007 74.92(10) 3_565 3_565
O013 Y002 O007 86.50(13) 1_545 3_565
O011 Y002 O002 73.93(11) . 1_545
O020 Y002 O002 79.13(10) 3_565 1_545
O018 Y002 O002 119.41(10) 3_565 1_545
O013 Y002 O002 56.93(11) 1_545 1_545
O007 Y002 O002 126.74(11) 3_565 1_545
O011 Y002 O006 83.80(11) . 3_565
O020 Y002 O006 117.33(10) 3_565 3_565
O018 Y002 O006 63.90(10) 3_565 3_565
O013 Y002 O006 135.50(11) 1_545 3_565
O007 Y002 O006 76.41(11) 3_565 3_565
O002 Y002 O006 156.79(11) 1_545 3_565
O011 Y002 O021 76.56(11) . 3_565
O020 Y002 O021 68.40(10) 3_565 3_565
O018 Y002 O021 161.08(11) 3_565 3_565
O013 Y002 O021 116.12(11) 1_545 3_565
O007 Y002 O021 121.11(10) 3_565 3_565
O002 Y002 O021 61.08(10) 1_545 3_565
O006 Y002 O021 107.84(11) 3_565 3_565
O011 Y002 O001 105.19(12) . 3_565
O020 Y002 O001 70.81(11) 3_565 3_565
O018 Y002 O001 115.00(10) 3_565 3_565
O013 Y002 O001 154.74(12) 1_545 3_565
O007 Y002 O001 73.07(12) 3_565 3_565
O002 Y002 O001 125.20(10) 1_545 3_565
O006 Y002 O001 54.40(9) 3_565 3_565
O021 Y002 O001 65.51(10) 3_565 3_565
O011 Y002 B002 173.81(13) . 3_565
O020 Y002 B002 30.81(12) 3_565 3_565
O018 Y002 B002 100.37(13) 3_565 3_565
O013 Y002 B002 80.42(14) 1_545 3_565
O007 Y002 B002 29.42(11) 3_565 3_565
O002 Y002 B002 101.08(12) 1_545 3_565
O006 Y002 B002 100.68(12) 3_565 3_565
O021 Y002 B002 97.89(12) 3_565 3_565
O001 Y002 B002 74.49(13) 3_565 3_565
O011 Y002 B008 85.10(13) . 1_545
O020 Y002 B008 83.04(12) 3_565 1_545
O018 Y002 B008 95.20(12) 3_565 1_545
O013 Y002 B008 28.45(13) 1_545 1_545
O007 Y002 B008 108.71(13) 3_565 1_545
O002 Y002 B008 28.54(12) 1_545 1_545
O006 Y002 B008 157.01(11) 3_565 1_545
O021 Y002 B008 88.98(12) 3_565 1_545
O001 Y002 B008 148.48(11) 3_565 1_545
B002 Y002 B008 92.12(14) 3_565 1_545
O011 Y002 B005 92.80(13) . 3_565
O020 Y002 B005 95.11(12) 3_565 3_565
O018 Y002 B005 90.72(12) 3_565 3_565
O013 Y002 B005 157.85(13) 1_545 3_565
O007 Y002 B005 75.34(13) 3_565 3_565
O002 Y002 B005 145.02(12) 1_545 3_565
O006 Y002 B005 27.76(11) 3_565 3_565
O021 Y002 B005 84.58(12) 3_565 3_565
O001 Y002 B005 26.86(11) 3_565 3_565
B002 Y002 B005 89.37(13) 3_565 3_565
B008 Y002 B005 173.53(14) 1_545 3_565
O017 Y003 O024 100.99(13) . .
O017 Y003 O010 78.69(12) . 4_554
O024 Y003 O010 128.93(11) . 4_554
O017 Y003 O005 89.59(13) . 4_554
O024 Y003 O005 166.91(11) . 4_554
O010 Y003 O005 60.43(11) 4_554 4_554
O017 Y003 O019 150.04(10) . 1_545
O024 Y003 O019 76.00(12) . 1_545
O010 Y003 O019 80.52(11) 4_554 1_545
O005 Y003 O019 98.63(11) 4_554 1_545
O017 Y003 O025 151.17(11) . 1_545
O024 Y003 O025 84.74(12) . 1_545
O010 Y003 O025 119.60(11) 4_554 1_545
O005 Y003 O025 82.29(12) 4_554 1_545
O019 Y003 O025 58.78(10) 1_545 1_545
O017 Y003 O004 83.03(10) . .
O024 Y003 O004 98.05(11) . .
O010 Y003 O004 131.86(11) 4_554 .
O005 Y003 O004 75.42(11) 4_554 .
O019 Y003 O004 126.91(10) 1_545 .
O025 Y003 O004 68.17(10) 1_545 .
O017 Y003 O012 77.64(10) . .
O024 Y003 O012 67.80(11) . .
O010 Y003 O012 62.27(11) 4_554 .
O005 Y003 O012 122.66(11) 4_554 .
O019 Y003 O012 73.66(10) 1_545 .
O025 Y003 O012 129.69(11) 1_545 .
O004 Y003 O012 152.97(11) . .
O017 Y003 B006 83.15(14) . 4_554
O024 Y003 B006 157.65(12) . 4_554
O010 Y003 B006 29.83(12) 4_554 4_554
O005 Y003 B006 30.60(12) 4_554 4_554
O019 Y003 B006 89.41(13) 1_545 4_554
O025 Y003 B006 102.28(13) 1_545 4_554
O004 Y003 B006 104.27(12) . 4_554
O012 Y003 B006 92.08(12) . 4_554
O017 Y003 B001 178.47(15) . 1_545
O024 Y003 B001 80.48(14) . 1_545
O010 Y003 B001 100.08(13) 4_554 1_545
O005 Y003 B001 89.01(14) 4_554 1_545
O019 Y003 B001 29.81(11) 1_545 1_545
O025 Y003 B001 29.04(12) 1_545 1_545
O004 Y003 B001 97.21(11) . 1_545
O012 Y003 B001 102.63(12) . 1_545
B006 Y003 B001 95.33(15) 4_554 1_545
O017 Y003 Li01 102.7(2) . 1_545
O024 Y003 Li01 129.0(2) . 1_545
O010 Y003 Li01 99.8(2) 4_554 1_545
O005 Y003 Li01 39.7(2) 4_554 1_545
O019 Y003 Li01 101.9(2) 1_545 1_545
O025 Y003 Li01 54.8(2) 1_545 1_545
O004 Y003 Li01 42.2(2) . 1_545
O012 Y003 Li01 161.9(2) . 1_545
B006 Y003 Li01 70.1(2) 4_554 1_545
B001 Y003 Li01 76.6(2) 1_545 1_545
O017 Y003 Li03 101.9(2) . 4_554
O024 Y003 Li03 94.2(2) . 4_554
O010 Y003 Li03 38.7(2) 4_554 4_554
O005 Y003 Li03 91.1(2) 4_554 4_554
O019 Y003 Li03 49.5(2) 1_545 4_554
O025 Y003 Li03 105.8(2) 1_545 4_554
O004 Y003 Li03 165.7(2) . 4_554
O012 Y003 Li03 40.4(2) . 4_554
B006 Y003 Li03 63.5(2) 4_554 4_554
B001 Y003 Li03 77.5(2) 1_545 4_554
Li01 Y003 Li03 123.6(3) 1_545 4_554
O025 Y004 O001 84.14(12) . .
O025 Y004 O006 129.16(11) . 1_565
O001 Y004 O006 146.41(12) . 1_565
O025 Y004 O020 137.70(12) . .
O001 Y004 O020 76.67(12) . .
O006 Y004 O020 74.43(10) 1_565 .
O025 Y004 O003 84.47(12) . .
O001 Y004 O003 88.12(12) . .
O006 Y004 O003 98.26(11) 1_565 .
O020 Y004 O003 131.28(10) . .
O025 Y004 O021 138.18(12) . .
O001 Y004 O021 74.37(11) . .
O006 Y004 O021 80.49(11) 1_565 .
O020 Y004 O021 71.50(11) . .
O003 Y004 O021 59.82(11) . .
O025 Y004 O026 83.29(12) . 1_565
O001 Y004 O026 115.04(13) . 1_565
O006 Y004 O026 71.20(11) 1_565 1_565
O020 Y004 O026 71.79(11) . 1_565
O003 Y004 O026 152.38(11) . 1_565
O021 Y004 O026 138.30(12) . 1_565
O025 Y004 O004 71.45(11) . 1_565
O001 Y004 O004 152.86(12) . 1_565
O006 Y004 O004 59.83(10) 1_565 1_565
O020 Y004 O004 129.72(11) . 1_565
O003 Y004 O004 78.10(11) . 1_565
O021 Y004 O004 116.51(11) . 1_565
O026 Y004 O004 74.55(12) 1_565 1_565
O025 Y004 B007 112.60(14) . .
O001 Y004 B007 81.55(14) . .
O006 Y004 B007 87.76(13) 1_565 .
O020 Y004 B007 101.49(13) . .
O003 Y004 B007 29.90(13) . .
O021 Y004 B007 30.00(14) . .
O026 Y004 B007 158.88(13) 1_565 .
O004 Y004 B007 96.71(13) 1_565 .
O025 Y004 B005 99.73(13) . 1_565
O001 Y004 B005 175.47(12) . 1_565
O006 Y004 B005 30.13(12) 1_565 1_565
O020 Y004 B005 101.68(13) . 1_565
O003 Y004 B005 89.91(13) . 1_565
O021 Y004 B005 101.11(12) . 1_565
O026 Y004 B005 68.00(13) 1_565 1_565
O004 Y004 B005 29.85(13) 1_565 1_565
B007 Y004 B005 94.73(14) . 1_565
O025 Y004 Li01 58.6(2) . .
O001 Y004 Li01 112.1(3) . .
O006 Y004 Li01 92.5(3) 1_565 .
O020 Y004 Li01 163.5(2) . .
O003 Y004 Li01 39.31(19) . .
O021 Y004 Li01 96.76(19) . .
O026 Y004 Li01 114.1(2) 1_565 .
O004 Y004 Li01 44.7(2) 1_565 .
B007 Y004 Li01 67.3(2) . .
B005 Y004 Li01 68.5(3) 1_565 .
O025 Y004 Li02 171.8(2) . 3_475
O001 Y004 Li02 102.7(2) . 3_475
O006 Y004 Li02 44.5(2) 1_565 3_475
O020 Y004 Li02 49.5(2) . 3_475
O003 Y004 Li02 91.3(2) . 3_475
O021 Y004 Li02 42.3(2) . 3_475
O026 Y004 Li02 97.5(2) 1_565 3_475
O004 Y004 Li02 100.9(2) 1_565 3_475
B007 Y004 Li02 64.8(2) . 3_475
B005 Y004 Li02 73.2(2) 1_565 3_475
Li01 Y004 Li02 114.0(3) . 3_475
O022 Y005 O023 90.30(15) . .
O022 Y005 O015 150.65(13) . 1_565
O023 Y005 O015 98.88(13) . 1_565
O022 Y005 O014 82.42(12) . .
O023 Y005 O014 79.71(12) . .
O015 Y005 O014 72.03(11) 1_565 .
O022 Y005 O008 84.68(12) . .
O023 Y005 O008 85.13(12) . .
O015 Y005 O008 123.66(10) 1_565 .
O014 Y005 O008 159.98(11) . .
O022 Y005 O016 149.57(12) . 1_565
O023 Y005 O016 95.81(12) . 1_565
O015 Y005 O016 57.40(10) 1_565 1_565
O014 Y005 O016 128.00(10) . 1_565
O008 Y005 O016 66.27(10) . 1_565
O022 Y005 O003 89.40(14) . 4
O023 Y005 O003 158.79(11) . 4
O015 Y005 O003 91.64(12) 1_565 4
O014 Y005 O003 121.23(11) . 4
O008 Y005 O003 73.73(11) . 4
O016 Y005 O003 74.41(11) 1_565 4
O022 Y005 O009 81.76(15) . 4
O023 Y005 O009 144.25(11) . 4
O015 Y005 O009 74.51(12) 1_565 4
O014 Y005 O009 64.74(11) . 4
O008 Y005 O009 128.23(11) . 4
O016 Y005 O009 108.59(12) 1_565 4
O003 Y005 O009 56.49(10) 4 4
O022 Y005 B003 172.93(17) . 1_565
O023 Y005 B003 96.72(14) . 1_565
O015 Y005 B003 28.62(11) 1_565 1_565
O014 Y005 B003 99.60(12) . 1_565
O008 Y005 B003 95.06(12) . 1_565
O016 Y005 B003 28.87(11) 1_565 1_565
O003 Y005 B003 83.76(13) 4 1_565
O009 Y005 B003 92.94(14) 4 1_565
O022 Y005 B007 83.61(16) . 4
O023 Y005 B007 170.98(12) . 4
O015 Y005 B007 83.49(13) 1_565 4
O014 Y005 B007 92.86(12) . 4
O008 Y005 B007 100.86(12) . 4
O016 Y005 B007 92.79(13) 1_565 4
O003 Y005 B007 28.41(11) 4 4
O009 Y005 B007 28.14(11) 4 4
B003 Y005 B007 89.51(15) 1_565 4
O022 Y005 Li01 111.6(2) . 4
O023 Y005 Li01 124.4(2) . 4
O015 Y005 Li01 86.1(2) 1_565 4
O014 Y005 Li01 150.3(2) . 4
O008 Y005 Li01 49.5(2) . 4
O016 Y005 Li01 42.1(2) 1_565 4
O003 Y005 Li01 37.7(2) 4 4
O009 Y005 Li01 90.7(2) 4 4
B003 Y005 Li01 63.6(2) 1_565 4
B007 Y005 Li01 64.3(2) 4 4
O022 Y005 Li03 55.6(2) . 3_565
O023 Y005 Li03 107.8(2) . 3_565
O015 Y005 Li03 95.1(2) 1_565 3_565
O014 Y005 Li03 39.8(2) . 3_565
O008 Y005 Li03 137.3(2) . 3_565
O016 Y005 Li03 146.7(2) 1_565 3_565
O003 Y005 Li03 89.4(2) 4 3_565
O009 Y005 Li03 40.3(2) 4 3_565
B003 Y005 Li03 122.3(2) 1_565 3_565
B007 Y005 Li03 63.2(2) 4 3_565
Li01 Y005 Li03 127.0(3) 4 3_565
O015 Y006 O013 94.52(14) . 1_545
O015 Y006 O019 141.62(10) . 2_665
O013 Y006 O019 92.64(12) 1_545 2_665
O015 Y006 O010 87.12(10) . 3_565
O013 Y006 O010 71.00(11) 1_545 3_565
O019 Y006 O010 130.64(10) 2_665 3_565
O015 Y006 O017 159.28(11) . 2_665
O013 Y006 O017 87.38(13) 1_545 2_665
O019 Y006 O017 58.62(10) 2_665 2_665
O010 Y006 O017 73.97(10) 3_565 2_665
O015 Y006 O012 87.65(12) . 2_665
O013 Y006 O012 133.93(11) 1_545 2_665
O019 Y006 O012 113.41(11) 2_665 2_665
O010 Y006 O012 63.15(11) 3_565 2_665
O017 Y006 O012 76.41(11) 2_665 2_665
O015 Y006 O014 72.03(11) . 1_545
O013 Y006 O014 58.29(11) 1_545 1_545
O019 Y006 O014 80.08(11) 2_665 1_545
O010 Y006 O014 122.18(11) 3_565 1_545
O017 Y006 O014 125.26(10) 2_665 1_545
O012 Y006 O014 158.04(11) 2_665 1_545
O015 Y006 O009 76.72(11) . 4_545
O013 Y006 O009 120.64(11) 1_545 4_545
O019 Y006 O009 67.28(10) 2_665 4_545
O010 Y006 O009 160.43(10) 3_565 4_545
O017 Y006 O009 119.80(11) 2_665 4_545
O012 Y006 O009 104.66(11) 2_665 4_545
O014 Y006 O009 63.31(11) 1_545 4_545
O015 Y006 B001 171.54(13) . 2_665
O013 Y006 B001 84.86(15) 1_545 2_665
O019 Y006 B001 30.25(11) 2_665 2_665
O010 Y006 B001 100.61(12) 3_565 2_665
O017 Y006 B001 29.18(12) 2_665 2_665
O012 Y006 B001 98.88(13) 2_665 2_665
O014 Y006 B001 100.66(13) 1_545 2_665
O009 Y006 B001 96.31(12) 4_545 2_665
O015 Y006 B008 79.25(13) . 1_545
O013 Y006 B008 29.27(12) 1_545 1_545
O019 Y006 B008 89.31(13) 2_665 1_545
O010 Y006 B008 95.11(12) 3_565 1_545
O017 Y006 B008 110.27(13) 2_665 1_545
O012 Y006 B008 155.31(12) 2_665 1_545
O014 Y006 B008 29.41(12) 1_545 1_545
O009 Y006 B008 92.66(12) 4_545 1_545
B001 Y006 B008 96.49(15) 2_665 1_545
O015 Y006 O027 109.07(13) . 2_665
O013 Y006 O027 156.29(12) 1_545 2_665
O019 Y006 O027 67.51(11) 2_665 2_665
O010 Y006 O027 111.46(11) 3_565 2_665
O017 Y006 O027 71.45(12) 2_665 2_665
O012 Y006 O027 52.24(11) 2_665 2_665
O014 Y006 O027 126.23(11) 1_545 2_665
O009 Y006 O027 64.93(11) 4_545 2_665
B001 Y006 O027 71.46(14) 2_665 2_665
B008 Y006 O027 152.22(12) 1_545 2_665
O015 Y006 B004 94.58(13) . 2_665
O013 Y006 B004 157.76(12) 1_545 2_665
O019 Y006 B004 92.74(12) 2_665 2_665
O010 Y006 B004 89.24(12) 3_565 2_665
O017 Y006 B004 77.11(13) 2_665 2_665
O012 Y006 B004 26.68(11) 2_665 2_665
O014 Y006 B004 143.95(11) 1_545 2_665
O009 Y006 B004 81.25(12) 4_545 2_665
B001 Y006 B004 89.01(14) 2_665 2_665
B008 Y006 B004 172.23(13) 1_545 2_665
O027 Y006 B004 26.48(12) 2_665 2_665
O027 Y007 O002 82.86(15) . .
O027 Y007 O011 154.28(13) . 1_565
O002 Y007 O011 75.94(12) . 1_565
O027 Y007 O024 123.25(13) . 1_565
O002 Y007 O024 105.76(12) . 1_565
O011 Y007 O024 77.20(11) 1_565 1_565
O027 Y007 O019 78.08(13) . .
O002 Y007 O019 155.58(12) . .
O011 Y007 O019 125.96(11) 1_565 .
O024 Y007 O019 73.13(11) 1_565 .
O027 Y007 O021 81.60(13) . 3_575
O002 Y007 O021 66.77(12) . 3_575
O011 Y007 O021 76.80(11) 1_565 3_575
O024 Y007 O021 153.98(11) 1_565 3_575
O019 Y007 O021 124.35(11) . 3_575
O027 Y007 O009 76.37(16) . 3_575
O002 Y007 O009 122.44(10) . 3_575
O011 Y007 O009 102.89(12) 1_565 3_575
O024 Y007 O009 130.56(11) 1_565 3_575
O019 Y007 O009 67.49(10) . 3_575
O021 Y007 O009 57.50(11) 3_575 3_575
O027 Y007 O012 143.78(15) . 1_565
O002 Y007 O012 131.54(11) . 1_565
O011 Y007 O012 55.63(10) 1_565 1_565
O024 Y007 O012 64.87(11) 1_565 1_565
O019 Y007 O012 70.98(10) . 1_565
O021 Y007 O012 100.48(10) 3_575 1_565
O009 Y007 O012 74.73(11) 3_575 1_565
O027 Y007 B007 77.67(15) . 3_575
O002 Y007 B007 94.88(13) . 3_575
O011 Y007 B007 89.68(13) 1_565 3_575
O024 Y007 B007 151.73(13) 1_565 3_575
O019 Y007 B007 95.80(12) . 3_575
O021 Y007 B007 28.93(13) 3_575 3_575
O009 Y007 B007 28.58(12) 3_575 3_575
O012 Y007 B007 87.02(12) 1_565 3_575
O027 Y007 B004 170.45(17) . 1_565
O002 Y007 B004 103.38(13) . 1_565
O011 Y007 B004 28.38(12) 1_565 1_565
O024 Y007 B004 62.46(12) 1_565 1_565
O019 Y007 B004 97.61(12) . 1_565
O021 Y007 B004 94.13(12) 3_575 1_565
O009 Y007 B004 94.12(13) 3_575 1_565
O012 Y007 B004 28.55(12) 1_565 1_565
B007 Y007 B004 94.44(14) 3_575 1_565
O027 Y007 Li02 58.1(2) . .
O002 Y007 Li02 38.6(2) . .
O011 Y007 Li02 96.2(2) 1_565 .
O024 Y007 Li02 143.1(2) 1_565 .
O019 Y007 Li02 133.4(2) . .
O021 Y007 Li02 40.62(19) 3_575 .
O009 Y007 Li02 86.3(2) 3_575 .
O012 Y007 Li02 139.65(19) 1_565 .
B007 Y007 Li02 62.3(2) 3_575 .
B004 Y007 Li02 123.0(2) 1_565 .
O027 Y007 Li03 104.6(2) . 4_564
O002 Y007 Li03 153.3(2) . 4_564
O011 Y007 Li03 88.8(2) 1_565 4_564
O024 Y007 Li03 91.70(19) 1_565 4_564
O019 Y007 Li03 48.9(2) . 4_564
O021 Y007 Li03 88.6(2) 3_575 4_564
O009 Y007 Li03 39.49(19) 3_575 4_564
O012 Y007 Li03 40.0(2) 1_565 4_564
B007 Y007 Li03 62.7(2) 3_575 4_564
B004 Y007 Li03 66.6(2) 1_565 4_564
Li02 Y007 Li03 124.7(3) . 4_564
O018 K001 O014 86.86(10) . 3_465
O018 K001 O011 68.38(10) . 3_465
O014 K001 O011 144.07(10) 3_465 3_465
O018 K001 O010 51.47(9) . .
O014 K001 O010 65.55(9) 3_465 .
O011 K001 O010 111.80(9) 3_465 .
O018 K001 O015 110.72(10) . 3_465
O014 K001 O015 97.45(10) 3_465 3_465
O011 K001 O015 115.17(10) 3_465 3_465
O010 K001 O015 68.13(9) . 3_465
O018 K001 O022 137.34(12) . 3_465
O014 K001 O022 64.13(10) 3_465 3_465
O011 K001 O022 150.23(11) 3_465 3_465
O010 K001 O022 87.00(11) . 3_465
O015 K001 O022 49.14(9) 3_465 3_465
O018 K001 O002 68.44(9) . 3_465
O014 K001 O002 51.27(9) 3_465 3_465
O011 K001 O002 94.30(10) 3_465 3_465
O010 K001 O002 91.28(9) . 3_465
O015 K001 O002 148.42(11) 3_465 3_465
O022 K001 O002 108.66(10) 3_465 3_465
O018 K001 O027 90.90(11) . 3_465
O014 K001 O027 108.27(10) 3_465 3_465
O011 K001 O027 49.47(10) 3_465 3_465
O010 K001 O027 141.08(10) . 3_465
O015 K001 O027 147.33(11) 3_465 3_465
O022 K001 O027 126.49(13) 3_465 3_465
O002 K001 O027 61.71(10) 3_465 3_465
O018 K001 Li02 40.1(2) . 3_465
O014 K001 Li02 83.7(2) 3_465 3_465
O011 K001 Li02 60.5(2) 3_465 3_465
O010 K001 Li02 86.3(2) . 3_465
O015 K001 Li02 150.8(2) 3_465 3_465
O022 K001 Li02 147.0(2) 3_465 3_465
O002 K001 Li02 39.3(2) 3_465 3_465
O027 K001 Li02 54.9(2) 3_465 3_465
O018 K001 B003 134.90(12) . 3_465
O014 K001 B003 87.14(11) 3_465 3_465
O011 K001 B003 128.78(12) 3_465 3_465
O010 K001 B003 85.73(12) . 3_465
O015 K001 B003 26.79(11) 3_465 3_465
O022 K001 B003 25.92(11) 3_465 3_465
O002 K001 B003 134.52(11) 3_465 3_465
O027 K001 B003 133.16(13) 3_465 3_465
Li02 K001 B003 169.8(3) 3_465 3_465
O018 K001 Li03 85.4(2) . .
O014 K001 Li03 39.7(2) 3_465 .
O011 K001 Li03 150.8(2) 3_465 .
O010 K001 Li03 39.04(19) . .
O015 K001 Li03 61.4(2) 3_465 .
O022 K001 Li03 52.1(2) 3_465 .
O002 K001 Li03 87.4(2) 3_465 .
O027 K001 Li03 147.8(2) 3_465 .
Li02 K001 Li03 107.2(3) 3_465 .
B003 K001 Li03 62.6(2) 3_465 .
O018 K001 B008 70.89(11) . 3_465
O014 K001 B008 26.36(11) 3_465 3_465
O011 K001 B008 117.80(11) 3_465 3_465
O010 K001 B008 72.41(11) . 3_465
O015 K001 B008 122.28(12) 3_465 3_465
O022 K001 B008 89.27(11) 3_465 3_465
O002 K001 B008 26.19(11) 3_465 3_465
O027 K001 B008 87.26(12) 3_465 3_465
Li02 K001 B008 57.9(2) 3_465 3_465
B003 K001 B008 113.33(13) 3_465 3_465
Li03 K001 B008 61.3(2) . 3_465
O008 K002 O004 176.49(11) 4_554 .
O008 K002 O003 64.42(10) 4_554 .
O004 K002 O003 115.99(10) . .
O008 K002 O007 51.81(9) 4_554 4_554
O004 K002 O007 126.76(10) . 4_554
O003 K002 O007 114.67(10) . 4_554
O008 K002 O017 116.04(10) 4_554 .
O004 K002 O017 67.19(10) . .
O003 K002 O017 114.08(10) . .
O007 K002 O017 105.40(10) 4_554 .
O008 K002 O025 88.29(10) 4_554 .
O004 K002 O025 95.03(10) . .
O003 K002 O025 65.49(9) . .
O007 K002 O025 120.23(10) 4_554 .
O017 K002 O025 49.22(9) . .
O008 K002 O016 96.10(11) 4_554 4_554
O004 K002 O016 80.56(10) . 4_554
O003 K002 O016 115.62(9) . 4_554
O007 K002 O016 63.66(10) 4_554 4_554
O017 K002 O016 128.75(9) . 4_554
O025 K002 O016 175.51(12) . 4_554
O008 K002 O005 117.05(10) 4_554 4_554
O004 K002 O005 62.40(10) . 4_554
O003 K002 O005 177.49(10) . 4_554
O007 K002 O005 66.35(9) 4_554 4_554
O017 K002 O005 67.38(9) . 4_554
O025 K002 O005 116.21(9) . 4_554
O016 K002 O005 62.53(8) 4_554 4_554
O008 K002 O001 130.87(10) 4_554 .
O004 K002 O001 50.53(9) . .
O003 K002 O001 67.79(9) . .
O007 K002 O001 177.26(10) 4_554 .
O017 K002 O001 74.15(10) . .
O025 K002 O001 61.61(10) . .
O016 K002 O001 114.42(10) 4_554 .
O005 K002 O001 111.15(10) 4_554 .
O008 K002 O022 65.71(10) 4_554 4_554
O004 K002 O022 110.99(11) . 4_554
O003 K002 O022 69.06(10) . 4_554
O007 K002 O022 73.39(11) 4_554 4_554
O017 K002 O022 176.77(10) . 4_554
O025 K002 O022 134.00(10) . 4_554
O016 K002 O022 48.02(9) 4_554 4_554
O005 K002 O022 109.46(10) 4_554 4_554
O001 K002 O022 106.91(12) . 4_554
O008 K002 B002 27.01(11) 4_554 4_554
O004 K002 B002 152.33(12) . 4_554
O003 K002 B002 91.44(11) . 4_554
O007 K002 B002 26.51(11) 4_554 4_554
O017 K002 B002 106.20(11) . 4_554
O025 K002 B002 100.00(12) . 4_554
O016 K002 B002 84.39(12) 4_554 4_554
O005 K002 B002 90.06(11) 4_554 4_554
O001 K002 B002 156.22(12) . 4_554
O022 K002 B002 74.12(12) 4_554 4_554
O008 K002 Li01 134.2(2) 4_554 1_545
O004 K002 Li01 43.0(2) . 1_545
O003 K002 Li01 137.8(2) . 1_545
O007 K002 Li01 87.3(2) 4_554 1_545
O017 K002 Li01 91.73(19) . 1_545
O025 K002 Li01 135.1(2) . 1_545
O016 K002 Li01 41.0(2) 4_554 1_545
O005 K002 Li01 39.6(2) 4_554 1_545
O001 K002 Li01 90.0(2) . 1_545
O022 K002 Li01 85.2(2) 4_554 1_545
B002 K002 Li01 113.6(2) 4_554 1_545
O023 K003 O024 131.98(11) . .
O023 K003 O001 112.68(10) . .
O024 K003 O001 111.27(10) . .
O023 K003 O026 157.14(12) . .
O024 K003 O026 47.91(9) . .
O001 K003 O026 81.67(9) . .
O023 K003 O007 95.57(11) . .
O024 K003 O007 122.15(9) . .
O001 K003 O007 61.48(10) . .
O026 K003 O007 75.20(9) . .
O023 K003 O017 102.62(11) . .
O024 K003 O017 72.47(9) . .
O001 K003 O017 73.48(10) . .
O026 K003 O017 98.47(10) . .
O007 K003 O017 134.95(10) . .
O023 K003 B005 138.28(12) . .
O024 K003 B005 87.36(11) . .
O001 K003 B005 25.63(10) . .
O026 K003 B005 57.20(11) . .
O007 K003 B005 66.08(12) . .
O017 K003 B005 73.12(11) . .
O023 K003 B009 142.42(12) . 1_545
O024 K003 B009 26.00(11) . 1_545
O001 K003 B009 104.35(11) . 1_545
O026 K003 B009 25.62(10) . 1_545
O007 K003 B009 96.48(11) . 1_545
O017 K003 B009 93.54(12) . 1_545
B005 K003 B009 78.79(12) . 1_545
O023 K003 B001 81.00(12) . .
O024 K003 B001 95.20(11) . .
O001 K003 B001 71.86(11) . .
O026 K003 B001 121.31(12) . .
O007 K003 B001 127.65(11) . .
O017 K003 B001 24.34(10) . .
B005 K003 B001 82.24(13) . .
B009 K003 B001 117.72(13) 1_545 .
O023 K003 B002 73.50(12) . .
O024 K003 B002 146.29(11) . .
O001 K003 B002 63.39(11) . .
O026 K003 B002 99.52(10) . .
O007 K003 B002 24.37(10) . .
O017 K003 B002 129.74(11) . .
B005 K003 B002 78.27(12) . .
B009 K003 B002 120.36(13) 1_545 .
B001 K003 B002 112.55(12) . .
O023 K003 B009 23.20(12) . .
O024 K003 B009 142.90(11) . .
O001 K003 B009 91.62(11) . .
O026 K003 B009 169.19(11) . .
O007 K003 B009 94.16(11) . .
O017 K003 B009 87.64(11) . .
B005 K003 B009 117.00(12) . .
B009 K003 B009 163.66(17) 1_545 .
B001 K003 B009 63.70(13) . .
B002 K003 B009 69.81(12) . .
O023 K003 K001 66.01(8) . 3_565
O024 K003 K001 70.35(7) . 3_565
O001 K003 K001 178.27(9) . 3_565
O026 K003 K001 99.21(7) . 3_565
O007 K003 K001 117.25(8) . 3_565
O017 K003 K001 107.80(7) . 3_565
B005 K003 K001 155.61(9) . 3_565
B009 K003 K001 76.83(9) 1_545 3_565
B001 K003 K001 108.80(9) . 3_565
B002 K003 K001 114.94(10) . 3_565
B009 K003 K001 87.28(9) . 3_565
O017 B001 O025 126.1(4) . .
O017 B001 O019 117.8(4) . .
O025 B001 O019 116.2(4) . .
O017 B001 Y006 61.2(2) . 2_664
O025 B001 Y006 163.0(4) . 2_664
O019 B001 Y006 59.0(2) . 2_664
O017 B001 Y003 173.4(4) . 1_565
O025 B001 Y003 58.7(2) . 1_565
O019 B001 Y003 57.7(2) . 1_565
Y006 B001 Y003 112.90(16) 2_664 1_565
O017 B001 K002 66.9(2) . .
O025 B001 K002 67.8(2) . .
O019 B001 K002 147.4(3) . .
Y006 B001 K002 107.05(16) 2_664 .
Y003 B001 K002 113.90(16) 1_565 .
O017 B001 K003 68.0(3) . .
O025 B001 K003 87.8(3) . .
O019 B001 K003 117.8(3) . .
Y006 B001 K003 108.91(15) 2_664 .
Y003 B001 K003 118.04(17) 1_565 .
K002 B001 K003 94.18(12) . .
O007 B002 O008 126.5(4) . .
O007 B002 O020 116.7(4) . .
O008 B002 O020 116.8(4) . .
O007 B002 Y002 60.7(2) . 3_465
O008 B002 Y002 162.0(3) . 3_465
O020 B002 Y002 58.5(2) . 3_465
O007 B002 Y001 175.0(4) . 1_565
O008 B002 Y001 58.5(2) . 1_565
O020 B002 Y001 58.4(2) . 1_565
Y002 B002 Y001 114.85(16) 3_465 1_565
O007 B002 K002 71.1(3) . 4
O008 B002 K002 62.8(2) . 4
O020 B002 K002 148.5(3) . 4
Y002 B002 K002 111.19(15) 3_465 4
Y001 B002 K002 113.50(17) 1_565 4
O007 B002 K003 65.1(2) . .
O008 B002 K003 101.1(2) . .
O020 B002 K003 106.2(3) . .
Y002 B002 K003 96.79(15) 3_465 .
Y001 B002 K003 114.42(15) 1_565 .
K002 B002 K003 104.51(13) 4 .
O022 B003 O015 121.3(4) . .
O022 B003 O016 124.5(4) . .
O015 B003 O016 114.1(4) . .
O022 B003 Y005 171.2(4) . 1_545
O015 B003 Y005 54.6(2) . 1_545
O016 B003 Y005 59.8(2) . 1_545
O022 B003 K001 68.9(3) . 3_565
O015 B003 K001 68.1(2) . 3_565
O016 B003 K001 134.9(3) . 3_565
Y005 B003 K001 102.53(15) 1_545 3_565
O022 B003 K002 68.8(2) . 4
O015 B003 K002 149.0(4) . 4
O016 B003 K002 65.7(2) . 4
Y005 B003 K002 118.96(15) 1_545 4
K001 B003 K002 136.02(16) 3_565 4
O022 B003 K003 69.0(3) . .
O015 B003 K003 117.2(3) . .
O016 B003 K003 83.9(3) . .
Y005 B003 K003 105.29(15) 1_545 .
K001 B003 K003 59.69(10) 3_565 .
K002 B003 K003 93.79(12) 4 .
O027 B004 O011 122.4(4) . .
O027 B004 O012 119.9(4) . .
O011 B004 O012 117.7(4) . .
O027 B004 Y007 156.9(4) . 1_545
O011 B004 Y007 55.0(2) . 1_545
O012 B004 Y007 66.8(2) . 1_545
O027 B004 Y006 70.2(3) . 2_664
O011 B004 Y006 161.3(3) . 2_664
O012 B004 Y006 52.9(2) . 2_664
Y007 B004 Y006 119.62(17) 1_545 2_664
O027 B004 K001 68.3(3) . 3_565
O011 B004 K001 61.9(2) . 3_565
O012 B004 K001 147.7(3) . 3_565
Y007 B004 K001 94.52(14) 1_545 3_565
Y006 B004 K001 135.65(16) 2_664 3_565
O001 B005 O004 125.4(4) . .
O001 B005 O006 117.0(4) . .
O004 B005 O006 117.5(4) . .
O001 B005 Y004 170.5(4) . 1_545
O004 B005 Y004 59.5(2) . 1_545
O006 B005 Y004 58.4(2) . 1_545
O001 B005 Y002 60.7(2) . 3_465
O004 B005 Y002 171.6(3) . 3_465
O006 B005 Y002 57.1(2) . 3_465
Y004 B005 Y002 115.50(16) 1_545 3_465
O001 B005 K002 72.4(3) . .
O004 B005 K002 61.1(2) . .
O006 B005 K002 151.3(3) . .
Y004 B005 K002 115.84(17) 1_545 .
Y002 B005 K002 119.87(15) 3_465 .
O001 B005 K003 66.5(2) . .
O004 B005 K003 92.7(2) . .
O006 B005 K003 110.3(3) . .
Y004 B005 K003 106.37(15) 1_545 .
Y002 B005 K003 95.33(15) 3_465 .
K002 B005 K003 98.37(13) . .
O010 B006 O018 125.4(4) . .
O010 B006 O005 117.4(4) . .
O018 B006 O005 117.2(4) . .
O010 B006 Y003 58.5(2) . 4
O018 B006 Y003 175.8(3) . 4
O005 B006 Y003 58.8(2) . 4
O010 B006 Y001 174.9(3) . .
O018 B006 Y001 59.7(2) . .
O005 B006 Y001 57.6(2) . .
Y003 B006 Y001 116.38(17) 4 .
O010 B006 K001 64.8(2) . .
O018 B006 K001 61.4(2) . .
O005 B006 K001 168.8(3) . .
Y003 B006 K001 122.21(16) 4 .
Y001 B006 K001 120.03(18) . .
O009 B007 O003 121.4(4) . .
O009 B007 O021 119.4(4) . .
O003 B007 O021 119.2(4) . .
O009 B007 Y004 175.3(4) . .
O003 B007 Y004 59.6(2) . .
O021 B007 Y004 59.8(2) . .
O009 B007 Y007 60.6(2) . 3_475
O003 B007 Y007 177.7(3) . 3_475
O021 B007 Y007 58.8(2) . 3_475
Y004 B007 Y007 118.46(19) . 3_475
O009 B007 Y005 62.1(2) . 4_554
O003 B007 Y005 59.5(2) . 4_554
O021 B007 Y005 175.0(3) . 4_554
Y004 B007 Y005 119.14(16) . 4_554
Y007 B007 Y005 122.38(16) 3_475 4_554
O002 B008 O013 117.1(4) . .
O002 B008 O014 125.6(4) . .
O013 B008 O014 117.3(4) . .
O002 B008 Y006 166.6(3) . 1_565
O013 B008 Y006 56.8(2) . 1_565
O014 B008 Y006 61.6(2) . 1_565
O002 B008 Y002 61.3(2) . 1_565
O013 B008 Y002 55.9(2) . 1_565
O014 B008 Y002 171.2(3) . 1_565
Y006 B008 Y002 110.43(15) 1_565 1_565
O002 B008 K001 67.3(2) . 3_565
O013 B008 K001 156.3(3) . 3_565
O014 B008 K001 63.8(2) . 3_565
Y006 B008 K001 123.55(16) 1_565 3_565
Y002 B008 K001 124.85(17) 1_565 3_565
O023 B009 O026 123.3(4) . 1_565
O023 B009 O024 119.8(4) . 1_565
O026 B009 O024 116.9(4) 1_565 1_565
O023 B009 K003 142.5(3) . 1_565
O026 B009 K003 67.9(2) 1_565 1_565
O024 B009 K003 64.1(2) 1_565 1_565
O023 B009 K003 49.8(2) . .
O026 B009 K003 96.3(3) 1_565 .
O024 B009 K003 123.6(3) 1_565 .
K003 B009 K003 163.66(17) 1_565 .
O003 Li01 O005 162.1(7) . 4_564
O003 Li01 O016 97.2(4) . 4_564
O005 Li01 O016 94.9(5) 4_564 4_564
O003 Li01 O004 96.3(5) . 1_565
O005 Li01 O004 89.2(4) 4_564 1_565
O016 Li01 O004 119.1(6) 4_564 1_565
O003 Li01 O008 84.9(4) . 4_554
O005 Li01 O008 86.4(4) 4_564 4_554
O016 Li01 O008 72.2(4) 4_564 4_554
O004 Li01 O008 168.2(6) 1_565 4_554
O003 Li01 O025 84.0(4) . .
O005 Li01 O025 82.4(4) 4_564 .
O016 Li01 O025 172.5(6) 4_564 .
O004 Li01 O025 67.9(3) 1_565 .
O008 Li01 O025 100.6(4) 4_554 .
O003 Li01 Y001 129.9(5) . 4_564
O005 Li01 Y001 51.8(3) 4_564 4_564
O016 Li01 Y001 51.2(3) 4_564 4_564
O004 Li01 Y001 131.7(4) 1_565 4_564
O008 Li01 Y001 51.5(2) 4_554 4_564
O025 Li01 Y001 122.8(4) . 4_564
O003 Li01 Y004 52.2(3) . .
O005 Li01 Y004 121.9(4) 4_564 .
O016 Li01 Y004 139.7(5) 4_564 .
O004 Li01 Y004 52.4(3) 1_565 .
O008 Li01 Y004 121.9(4) 4_554 .
O025 Li01 Y004 45.91(19) . .
Y001 Li01 Y004 168.1(5) 4_564 .
O003 Li01 K002 130.2(5) . 1_565
O005 Li01 K002 67.0(3) 4_564 1_565
O016 Li01 K002 66.4(3) 4_564 1_565
O004 Li01 K002 59.9(3) 1_565 1_565
O008 Li01 K002 127.5(4) 4_554 1_565
O025 Li01 K002 118.3(4) . 1_565
Y001 Li01 K002 77.3(3) 4_564 1_565
Y004 Li01 K002 110.6(4) . 1_565
O003 Li01 Y005 53.1(3) . 4_554
O005 Li01 Y005 128.5(5) 4_564 4_554
O016 Li01 Y005 52.4(2) 4_564 4_554
O004 Li01 Y005 139.3(5) 1_565 4_554
O008 Li01 Y005 49.2(2) 4_554 4_554
O025 Li01 Y005 124.5(4) . 4_554
Y001 Li01 Y005 77.9(3) 4_564 4_554
Y004 Li01 Y005 105.3(3) . 4_554
K002 Li01 Y005 116.4(3) 1_565 4_554
O003 Li01 Y003 126.4(5) . 1_565
O005 Li01 Y003 47.5(2) 4_564 1_565
O016 Li01 Y003 134.0(4) 4_564 1_565
O004 Li01 Y003 50.1(2) 1_565 1_565
O008 Li01 Y003 120.3(4) 4_554 1_565
O025 Li01 Y003 47.58(17) . 1_565
Y001 Li01 Y003 99.4(3) 4_564 1_565
Y004 Li01 Y003 75.2(2) . 1_565
K002 Li01 Y003 73.5(2) 1_565 1_565
Y005 Li01 Y003 168.3(5) 4_554 1_565
O003 Li01 K002 57.2(3) . .
O005 Li01 K002 105.4(5) 4_564 .
O016 Li01 K002 118.0(4) 4_564 .
O004 Li01 K002 119.1(4) 1_565 .
O008 Li01 K002 52.1(2) 4_554 .
O025 Li01 K002 56.6(2) . .
Y001 Li01 K002 100.2(4) 4_564 .
Y004 Li01 K002 70.8(2) . .
K002 Li01 K002 172.0(3) 1_565 .
Y005 Li01 K002 70.0(2) 4_554 .
Y003 Li01 K002 99.6(3) 1_565 .
O002 Li02 O018 106.0(5) . 3_565
O002 Li02 O021 80.1(4) . 3_575
O018 Li02 O021 164.2(6) 3_565 3_575
O002 Li02 O006 169.8(6) . 3_565
O018 Li02 O006 77.6(4) 3_565 3_565
O021 Li02 O006 94.1(4) 3_575 3_565
O002 Li02 O020 91.2(5) . 3_575
O018 Li02 O020 87.2(4) 3_565 3_575
O021 Li02 O020 78.0(4) 3_575 3_575
O006 Li02 O020 79.3(3) 3_565 3_575
O002 Li02 K001 66.7(3) . 3_565
O018 Li02 K001 63.5(3) 3_565 3_565
O021 Li02 K001 131.6(4) 3_575 3_565
O006 Li02 K001 122.8(4) 3_565 3_565
O020 Li02 K001 134.1(5) 3_575 3_565
O002 Li02 Y004 119.7(4) . 3_575
O018 Li02 Y004 114.3(4) 3_565 3_575
O021 Li02 Y004 51.4(2) 3_575 3_575
O006 Li02 Y004 50.9(2) 3_565 3_575
O020 Li02 Y004 50.2(2) 3_575 3_575
K001 Li02 Y004 173.3(4) 3_565 3_575
O002 Li02 Y007 45.7(2) . .
O018 Li02 Y007 143.0(4) 3_565 .
O021 Li02 Y007 50.6(2) 3_575 .
O006 Li02 Y007 135.0(5) 3_565 .
O020 Li02 Y007 112.3(4) 3_575 .
K001 Li02 Y007 81.2(2) 3_565 .
Y004 Li02 Y007 102.0(3) 3_575 .
O002 Li02 Y001 122.9(5) . 3_565
O018 Li02 Y001 47.7(2) 3_565 3_565
O021 Li02 Y001 116.6(4) 3_575 3_565
O006 Li02 Y001 52.5(2) 3_565 3_565
O020 Li02 Y001 47.5(2) 3_575 3_565
K001 Li02 Y001 110.9(3) 3_565 3_565
Y004 Li02 Y001 67.8(2) 3_575 3_565
Y007 Li02 Y001 159.8(4) . 3_565
O002 Li02 Y002 51.6(3) . 1_565
O018 Li02 Y002 118.8(5) 3_565 1_565
O021 Li02 Y002 53.4(3) 3_575 1_565
O006 Li02 Y002 118.3(4) 3_565 1_565
O020 Li02 Y002 46.8(2) 3_575 1_565
K001 Li02 Y002 116.7(3) 3_565 1_565
Y004 Li02 Y002 69.9(2) 3_575 1_565
Y007 Li02 Y002 66.61(19) . 1_565
Y001 Li02 Y002 93.2(3) 3_565 1_565
O002 Li02 Y002 138.8(4) . .
O018 Li02 Y002 45.8(2) 3_565 .
O021 Li02 Y002 136.1(5) 3_575 .
O006 Li02 Y002 50.1(2) 3_565 .
O020 Li02 Y002 112.1(3) 3_575 .
K001 Li02 Y002 72.9(2) 3_565 .
Y004 Li02 Y002 101.0(3) 3_575 .
Y007 Li02 Y002 135.0(4) . .
Y001 Li02 Y002 65.17(18) 3_565 .
Y002 Li02 Y002 158.4(4) 1_565 .
O010 Li03 O014 99.1(5) . 3_465
O010 Li03 O009 160.7(7) . 2_565
O014 Li03 O009 81.1(4) 3_465 2_565
O010 Li03 O012 77.4(4) . 4
O014 Li03 O012 169.7(7) 3_465 4
O009 Li03 O012 99.0(5) 2_565 4
O010 Li03 O019 86.1(4) . 4_545
O014 Li03 O019 88.4(4) 3_465 4_545
O009 Li03 O019 74.6(4) 2_565 4_545
O012 Li03 O019 81.7(4) 4 4_545
O010 Li03 O022 116.1(5) . 3_465
O014 Li03 O022 79.5(4) 3_465 3_465
O009 Li03 O022 83.0(4) 2_565 3_465
O012 Li03 O022 110.8(5) 4 3_465
O019 Li03 O022 156.0(4) 4_545 3_465
O010 Li03 K001 64.0(3) . .
O014 Li03 K001 62.0(3) 3_465 .
O009 Li03 K001 130.3(5) 2_565 .
O012 Li03 K001 123.2(4) 4 .
O019 Li03 K001 131.4(4) 4_545 .
O022 Li03 K001 59.6(3) 3_465 .
O010 Li03 Y005 138.3(5) . 3_465
O014 Li03 Y005 48.6(2) 3_465 3_465
O009 Li03 Y005 54.2(2) 2_565 3_465
O012 Li03 Y005 139.0(5) 4 3_465
O019 Li03 Y005 113.6(4) 4_545 3_465
O022 Li03 Y005 43.62(17) 3_465 3_465
K001 Li03 Y005 76.2(3) . 3_465
O010 Li03 Y003 47.1(2) . 4
O014 Li03 Y003 117.1(5) 3_465 4
O009 Li03 Y003 115.6(5) 2_565 4
O012 Li03 Y003 53.4(3) 4 4
O019 Li03 Y003 47.7(2) 4_545 4
O022 Li03 Y003 155.8(4) 3_465 4
K001 Li03 Y003 110.7(3) . 4
Y005 Li03 Y003 160.4(4) 3_465 4
O010 Li03 Y007 115.1(5) . 4_545
O014 Li03 Y007 119.1(4) 3_465 4_545
O009 Li03 Y007 50.8(3) 2_565 4_545
O012 Li03 Y007 55.6(3) 4 4_545
O019 Li03 Y007 48.8(2) 4_545 4_545
O022 Li03 Y007 120.8(4) 3_465 4_545
K001 Li03 Y007 178.8(4) . 4_545
Y005 Li03 Y007 104.9(3) 3_465 4_545
Y003 Li03 Y007 68.5(2) 4 4_545
O010 Li03 Y006 114.3(5) . 3_455
O014 Li03 Y006 49.4(2) 3_465 3_455
O009 Li03 Y006 51.7(3) 2_565 3_455
O012 Li03 Y006 123.0(5) 4 3_455
O019 Li03 Y006 46.8(2) 4_545 3_455
O022 Li03 Y006 111.5(3) 3_465 3_455
K001 Li03 Y006 110.6(3) . 3_455
Y005 Li03 Y006 67.9(2) 3_465 3_455
Y003 Li03 Y006 92.6(3) 4 3_455
Y007 Li03 Y006 70.5(2) 4_545 3_455
O010 Li03 Y006 46.9(2) . 3_465
O014 Li03 Y006 134.7(5) 3_465 3_465
O009 Li03 Y006 141.6(5) 2_565 3_465
O012 Li03 Y006 48.7(2) 4 3_465
O019 Li03 Y006 112.9(4) 4_545 3_465
O022 Li03 Y006 90.1(3) 3_465 3_465
K001 Li03 Y006 74.6(2) . 3_465
Y005 Li03 Y006 133.5(4) 3_465 3_465
Y003 Li03 Y006 65.65(19) 4 3_465
Y007 Li03 Y006 104.2(3) 4_545 3_465
Y006 Li03 Y006 157.6(4) 3_455 3_465
B005 O001 Y004 170.7(4) . .
B005 O001 Y002 92.5(3) . 3_465
Y004 O001 Y002 94.59(11) . 3_465
B005 O001 K003 87.9(3) . .
Y004 O001 K003 95.17(11) . .
Y002 O001 K003 111.21(14) 3_465 .
B005 O001 K002 81.9(3) . .
Y004 O001 K002 88.78(12) . .
Y002 O001 K002 140.89(14) 3_465 .
K003 O001 K002 107.24(11) . .
B008 O002 Li02 122.8(4) . .
B008 O002 Y007 141.2(3) . .
Li02 O002 Y007 95.8(4) . .
B008 O002 Y002 90.1(2) . 1_565
Li02 O002 Y002 90.5(3) . 1_565
Y007 O002 Y002 93.76(11) . 1_565
B008 O002 K001 86.5(2) . 3_565
Li02 O002 K001 74.0(3) . 3_565
Y007 O002 K001 102.01(12) . 3_565
Y002 O002 K001 158.77(13) 1_565 3_565
B007 O003 Li01 154.4(5) . .
B007 O003 Y004 90.5(3) . .
Li01 O003 Y004 88.4(4) . .
B007 O003 Y005 92.1(3) . 4_554
Li01 O003 Y005 89.2(4) . 4_554
Y004 O003 Y005 177.45(14) . 4_554
B007 O003 K002 117.3(3) . .
Li01 O003 K002 88.2(4) . .
Y004 O003 K002 90.26(10) . .
Y005 O003 K002 88.59(11) 4_554 .
B005 O004 Li01 135.3(4) . 1_545
B005 O004 Y004 90.6(2) . 1_545
Li01 O004 Y004 83.0(3) 1_545 1_545
B005 O004 Y003 136.6(3) . .
Li01 O004 Y003 87.7(3) 1_545 .
Y004 O004 Y003 102.58(11) 1_545 .
B005 O004 K002 92.2(2) . .
Li01 O004 K002 77.1(3) 1_545 .
Y004 O004 K002 154.37(14) 1_545 .
Y003 O004 K002 92.68(10) . .
B006 O005 Li01 171.5(5) . 4_545
B006 O005 Y001 91.9(3) . .
Li01 O005 Y001 84.7(3) 4_545 .
B006 O005 Y003 90.6(3) . 4
Li01 O005 Y003 92.7(3) 4_545 4
Y001 O005 Y003 177.47(16) . 4
B006 O005 K002 114.5(3) . 4
Li01 O005 K002 73.4(4) 4_545 4
Y001 O005 K002 90.08(10) . 4
Y003 O005 K002 89.15(11) 4 4
B005 O006 Li02 158.4(4) . 3_465
B005 O006 Y004 91.5(2) . 1_545
Li02 O006 Y004 84.6(3) 3_465 1_545
B005 O006 Y002 95.2(2) . 3_465
Li02 O006 Y002 89.2(3) 3_465 3_465
Y004 O006 Y002 173.38(14) 1_545 3_465
B005 O006 Y001 115.8(3) . .
Li02 O006 Y001 85.5(3) 3_465 .
Y004 O006 Y001 90.12(10) 1_545 .
Y002 O006 Y001 87.20(11) 3_465 .
B002 O007 Y001 173.2(3) . .
B002 O007 Y002 89.9(2) . 3_465
Y001 O007 Y002 96.85(11) . 3_465
B002 O007 K002 82.4(3) . 4
Y001 O007 K002 92.78(12) . 4
Y002 O007 K002 128.63(14) 3_465 4
B002 O007 K003 90.5(3) . .
Y001 O007 K003 87.43(10) . .
Y002 O007 K003 114.17(15) 3_465 .
K002 O007 K003 116.59(10) 4 .
B002 O008 Y001 92.1(3) . 1_565
B002 O008 Y005 135.4(3) . .
Y001 O008 Y005 106.41(12) 1_565 .
B002 O008 Li01 143.2(4) . 4
Y001 O008 Li01 76.1(3) 1_565 4
Y005 O008 Li01 81.3(2) . 4
B002 O008 K002 90.2(3) . 4
Y001 O008 K002 147.24(14) 1_565 4
Y005 O008 K002 94.45(11) . 4
Li01 O008 K002 82.7(3) 4 4
B007 O009 Li03 136.2(5) . 2_564
B007 O009 Y007 90.8(3) . 3_475
Li03 O009 Y007 89.7(3) 2_564 3_475
B007 O009 Y006 134.0(3) . 4_564
Li03 O009 Y006 89.4(3) 2_564 4_564
Y007 O009 Y006 95.46(11) 3_475 4_564
B007 O009 Y005 89.7(3) . 4_554
Li03 O009 Y005 85.4(3) 2_564 4_554
Y007 O009 Y005 173.59(17) 3_475 4_554
Y006 O009 Y005 88.73(11) 4_564 4_554
B006 O010 Li03 137.7(4) . .
B006 O010 Y003 91.6(3) . 4
Li03 O010 Y003 94.1(4) . 4
B006 O010 Y006 125.5(3) . 3_465
Li03 O010 Y006 95.6(3) . 3_465
Y003 O010 Y006 95.14(11) 4 3_465
B006 O010 K001 89.5(3) . .
Li03 O010 K001 77.0(3) . .
Y003 O010 K001 167.75(13) 4 .
Y006 O010 K001 94.15(10) 3_465 .
B004 O011 Y002 155.8(3) . .
B004 O011 Y007 96.6(2) . 1_545
Y002 O011 Y007 99.25(12) . 1_545
B004 O011 K001 92.2(3) . 3_565
Y002 O011 K001 96.23(12) . 3_565
Y007 O011 K001 118.32(13) 1_545 3_565
B004 O012 Li03 152.1(4) . 4_554
B004 O012 Y006 100.4(3) . 2_664
Li03 O012 Y006 92.0(3) 4_554 2_664
B004 O012 Y003 118.9(3) . .
Li03 O012 Y003 86.1(3) 4_554 .
Y006 O012 Y003 88.32(10) 2_664 .
B004 O012 Y007 84.6(2) . 1_545
Li03 O012 Y007 84.4(3) 4_554 1_545
Y006 O012 Y007 174.37(14) 2_664 1_545
Y003 O012 Y007 87.10(10) . 1_545
B008 O013 Y006 93.9(3) . 1_565
B008 O013 Y002 95.6(3) . 1_565
Y006 O013 Y002 158.87(16) 1_565 1_565
B008 O013 K001 93.1(3) . 3_575
Y006 O013 K001 82.08(10) 1_565 3_575
Y002 O013 K001 78.63(10) 1_565 3_575
B008 O014 Li03 136.4(4) . 3_565
B008 O014 Y005 131.7(3) . .
Li03 O014 Y005 91.6(3) 3_565 .
B008 O014 Y006 89.0(3) . 1_565
Li03 O014 Y006 92.4(3) 3_565 1_565
Y005 O014 Y006 95.42(11) . 1_565
B008 O014 K001 89.9(3) . 3_565
Li03 O014 K001 78.3(3) 3_565 3_565
Y005 O014 K001 96.35(11) . 3_565
Y006 O014 K001 165.19(14) 1_565 3_565
B003 O015 Y006 153.9(3) . .
B003 O015 Y005 96.8(2) . 1_545
Y006 O015 Y005 102.26(12) . 1_545
B003 O015 K001 85.1(3) . 3_565
Y006 O015 K001 97.92(11) . 3_565
Y005 O015 K001 125.28(15) 1_545 3_565
B003 O016 Li01 129.3(5) . 4_545
B003 O016 Y001 144.6(3) . .
Li01 O016 Y001 83.7(3) 4_545 .
B003 O016 Y005 91.3(2) . 1_545
Li01 O016 Y005 85.5(3) 4_545 1_545
Y001 O016 Y005 105.50(12) . 1_545
B003 O016 K002 88.8(2) . 4
Li01 O016 K002 72.6(3) 4_545 4
Y001 O016 K002 90.41(10) . 4
Y005 O016 K002 151.38(16) 1_545 4
B001 O017 Y003 172.1(3) . .
B001 O017 Y006 89.6(2) . 2_664
Y003 O017 Y006 96.87(11) . 2_664
B001 O017 K002 87.6(2) . .
Y003 O017 K002 92.10(10) . .
Y006 O017 K002 126.64(16) 2_664 .
B001 O017 K003 87.7(3) . .
Y003 O017 K003 84.78(11) . .
Y006 O017 K003 128.33(13) 2_664 .
K002 O017 K003 104.79(10) . .
B006 O018 Li02 138.4(4) . 3_465
B006 O018 Y001 90.2(2) . .
Li02 O018 Y001 93.9(3) 3_465 .
B006 O018 Y002 123.5(3) . 3_465
Li02 O018 Y002 97.4(4) 3_465 3_465
Y001 O018 Y002 94.76(11) . 3_465
B006 O018 K001 92.6(2) . .
Li02 O018 K001 76.4(3) 3_465 .
Y001 O018 K001 168.16(14) . .
Y002 O018 K001 93.23(10) 3_465 .
B001 O019 Y003 92.5(2) . 1_565
B001 O019 Y006 90.7(2) . 2_664
Y003 O019 Y006 156.28(16) 1_565 2_664
B001 O019 Y007 121.5(3) . .
Y003 O019 Y007 96.82(11) 1_565 .
Y006 O019 Y007 101.44(11) 2_664 .
B001 O019 Li03 156.2(4) . 4_564
Y003 O019 Li03 82.7(2) 1_565 4_564
Y006 O019 Li03 84.8(3) 2_664 4_564
Y007 O019 Li03 82.3(3) . 4_564
B002 O020 Y002 90.7(2) . 3_465
B002 O020 Li02 157.4(4) . 3_475
Y002 O020 Li02 86.5(3) 3_465 3_475
B002 O020 Y001 91.1(2) . 1_565
Y002 O020 Y001 162.79(15) 3_465 1_565
Li02 O020 Y001 85.4(3) 3_475 1_565
B002 O020 Y004 122.3(3) . .
Y002 O020 Y004 98.97(12) 3_465 .
Li02 O020 Y004 80.3(3) 3_475 .
Y001 O020 Y004 94.53(11) 1_565 .
B007 O021 Li02 129.3(4) . 3_475
B007 O021 Y004 90.2(2) . .
Li02 O021 Y004 86.3(3) 3_475 .
B007 O021 Y007 92.2(2) . 3_475
Li02 O021 Y007 88.8(3) 3_475 3_475
Y004 O021 Y007 174.99(16) . 3_475
B007 O021 Y002 143.8(3) . 3_465
Li02 O021 Y002 86.9(4) 3_475 3_465
Y004 O021 Y002 92.38(10) . 3_465
Y007 O021 Y002 88.20(10) 3_475 3_465
B003 O022 Y005 176.2(3) . .
B003 O022 Li03 102.5(4) . 3_565
Y005 O022 Li03 80.8(2) . 3_565
B003 O022 K001 85.1(3) . 3_565
Y005 O022 K001 97.87(13) . 3_565
Li03 O022 K001 68.3(2) 3_565 3_565
B003 O022 K002 86.5(3) . 4
Y005 O022 K002 90.01(12) . 4
Li03 O022 K002 126.0(3) 3_565 4
K001 O022 K002 164.93(17) 3_565 4
B003 O022 K003 89.0(3) . .
Y005 O022 K003 90.16(14) . .
Li03 O022 K003 130.0(3) 3_565 .
K001 O022 K003 64.45(10) 3_565 .
K002 O022 K003 102.89(12) 4 .
B009 O023 Y005 118.6(3) . .
B009 O023 K003 107.0(3) . .
Y005 O023 K003 109.17(14) . .
B009 O023 K001 155.9(3) . 3_565
Y005 O023 K001 84.67(10) . 3_565
K003 O023 K001 67.53(8) . 3_565
B009 O024 Y003 119.2(3) 1_545 .
B009 O024 Y007 107.8(3) 1_545 1_545
Y003 O024 Y007 101.02(12) . 1_545
B009 O024 K003 89.9(3) 1_545 .
Y003 O024 K003 88.50(11) . .
Y007 O024 K003 151.79(14) 1_545 .
B001 O025 Y004 148.9(3) . .
B001 O025 Y003 92.3(2) . 1_565
Y004 O025 Y003 109.10(13) . 1_565
B001 O025 Li01 132.7(4) . .
Y004 O025 Li01 75.4(3) . .
Y003 O025 Li01 77.6(2) 1_565 .
B001 O025 K002 86.6(3) . .
Y004 O025 K002 90.86(10) . .
Y003 O025 K002 139.58(16) 1_565 .
Li01 O025 K002 73.9(3) . .
B009 O026 Y001 134.8(3) 1_545 .
B009 O026 Y004 121.9(3) 1_545 1_545
Y001 O026 Y004 97.44(11) . 1_545
B009 O026 K003 86.4(3) 1_545 .
Y001 O026 K003 88.45(11) . .
Y004 O026 K003 124.86(14) 1_545 .
B004 O027 Y007 164.9(4) . .
B004 O027 Y006 83.3(3) . 2_664
Y007 O027 Y006 93.04(15) . 2_664
B004 O027 K001 86.2(3) . 3_565
Y007 O027 K001 101.01(17) . 3_565
Y006 O027 K001 160.85(14) 2_664 3_565
B004 O027 K003 98.5(3) . .
Y007 O027 K003 96.63(14) . .
Y006 O027 K003 102.94(11) 2_664 .
K001 O027 K003 62.82(10) 3_565 .

loop_
_geom_bond_atom_site_label_1
_geom_bond_atom_site_label_2
_geom_bond_distance
_geom_bond_site_symmetry_2
Y001 O026 2.244(3) .
Y001 O007 2.265(3) .
Y001 O016 2.304(3) .
Y001 O005 2.320(3) .
Y001 O020 2.366(3) 1_545
Y001 O008 2.369(3) 1_545
Y001 O018 2.371(3) .
Y001 O006 2.542(3) .
Y001 B006 2.747(5) .
Y001 B002 2.777(5) 1_545
Y001 Li01 2.939(11) 4_545
Y001 Li02 3.196(10) 3_465
Y002 O011 2.218(3) .
Y002 O020 2.347(3) 3_565
Y002 O018 2.374(3) 3_565
Y002 O013 2.390(4) 1_545
Y002 O007 2.401(3) 3_565
Y002 O002 2.520(3) 1_545
Y002 O006 2.521(3) 3_565
Y002 O021 2.587(3) 3_565
Y002 O001 2.610(4) 3_565
Y002 B002 2.753(5) 3_565
Y002 B008 2.871(5) 1_545
Y002 B005 2.991(5) 3_565
Y003 O017 2.239(3) .
Y003 O024 2.282(3) .
Y003 O010 2.338(3) 4_554
Y003 O005 2.344(3) 4_554
Y003 O019 2.373(3) 1_545
Y003 O025 2.398(3) 1_545
Y003 O004 2.436(3) .
Y003 O012 2.561(3) .
Y003 B006 2.739(5) 4_554
Y003 B001 2.806(5) 1_545
Y003 Li01 3.173(10) 1_545
Y003 Li03 3.181(11) 4_554
Y004 O025 2.233(3) .
Y004 O001 2.266(3) .
Y004 O006 2.374(3) 1_565
Y004 O020 2.375(3) .
Y004 O003 2.380(3) .
Y004 O021 2.384(3) .
Y004 O026 2.388(3) 1_565
Y004 O004 2.401(3) 1_565
Y004 B007 2.759(5) .
Y004 B005 2.786(5) 1_565
Y004 Li01 3.009(11) .
Y004 Li02 3.045(9) 3_475
Y005 O022 2.193(3) .
Y005 O023 2.293(4) .
Y005 O015 2.353(3) 1_565
Y005 O014 2.355(3) .
Y005 O008 2.388(3) .
Y005 O016 2.480(3) 1_565
Y005 O003 2.492(3) 4
Y005 O009 2.554(3) 4
Y005 B003 2.868(4) 1_565
Y005 B007 2.890(5) 4
Y005 Li01 3.118(10) 4
Y005 Li03 3.138(10) 3_565
Y006 O015 2.229(3) .
Y006 O013 2.352(4) 1_545
Y006 O019 2.376(3) 2_665
Y006 O010 2.396(3) 3_565
Y006 O017 2.428(3) 2_665
Y006 O012 2.454(3) 2_665
Y006 O014 2.468(3) 1_545
Y006 O009 2.549(4) 4_545
Y006 B001 2.771(5) 2_665
Y006 B008 2.805(5) 1_545
Y006 O027 2.867(5) 2_665
Y006 B004 3.027(5) 2_665
Y007 O027 2.229(4) .
Y007 O002 2.270(3) .
Y007 O011 2.375(3) 1_565
Y007 O024 2.378(3) 1_565
Y007 O019 2.434(3) .
Y007 O021 2.440(3) 3_575
Y007 O009 2.483(3) 3_575
Y007 O012 2.657(3) 1_565
Y007 B007 2.850(5) 3_575
Y007 B004 2.879(5) 1_565
Y007 Li02 3.157(10) .
Y007 Li03 3.205(11) 4_564
K001 O018 2.762(3) .
K001 O014 2.782(3) 3_465
K001 O011 2.783(4) 3_465
K001 O010 2.846(3) .
K001 O015 2.848(4) 3_465
K001 O022 2.865(4) 3_465
K001 O002 2.868(3) 3_465
K001 O027 2.936(5) 3_465
K001 Li02 3.002(9) 3_465
K001 B003 3.059(5) 3_465
K001 Li03 3.086(11) .
K001 B008 3.102(5) 3_465
K002 O008 2.670(3) 4_554
K002 O004 2.705(3) .
K002 O003 2.820(3) .
K002 O007 2.866(4) 4_554
K002 O017 2.894(3) .
K002 O025 2.915(4) .
K002 O016 2.928(3) 4_554
K002 O005 2.928(3) 4_554
K002 O001 2.972(4) .
K002 O022 3.001(4) 4_554
K002 B002 3.003(5) 4_554
K002 Li01 3.048(12) 1_545
K003 O023 2.618(4) .
K003 O024 2.855(3) .
K003 O001 2.868(4) .
K003 O026 2.948(4) .
K003 O007 2.974(4) .
K003 O017 3.040(4) .
K003 B005 3.126(5) .
K003 B009 3.175(5) 1_545
K003 B001 3.276(6) .
K003 B002 3.277(5) .
K003 B009 3.278(5) .
K003 K001 3.3373(16) 3_565
B001 O017 1.351(5) .
B001 O025 1.363(5) .
B001 O019 1.396(5) .
B001 Y006 2.771(5) 2_664
B001 Y003 2.806(5) 1_565
B002 O007 1.352(5) .
B002 O008 1.364(6) .
B002 O020 1.410(6) .
B002 Y002 2.753(5) 3_465
B002 Y001 2.777(4) 1_565
B002 K002 3.003(5) 4
B003 O022 1.342(5) .
B003 O015 1.383(5) .
B003 O016 1.385(5) .
B003 Y005 2.868(4) 1_545
B003 K001 3.059(5) 3_565
B003 K002 3.212(5) 4
B004 O027 1.359(6) .
B004 O011 1.377(6) .
B004 O012 1.382(6) .
B004 Y007 2.879(5) 1_545
B004 Y006 3.027(5) 2_664
B004 K001 3.152(5) 3_565
B005 O001 1.353(5) .
B005 O004 1.387(6) .
B005 O006 1.399(6) .
B005 Y004 2.786(5) 1_545
B005 Y002 2.991(5) 3_465
B006 O010 1.363(5) .
B006 O018 1.379(6) .
B006 O005 1.395(6) .
B006 Y003 2.740(5) 4
B007 O009 1.363(5) .
B007 O003 1.376(5) .
B007 O021 1.380(6) .
B007 Y007 2.850(5) 3_475
B007 Y005 2.890(5) 4_554
B008 O002 1.372(6) .
B008 O013 1.375(6) .
B008 O014 1.378(6) .
B008 Y006 2.805(5) 1_565
B008 Y002 2.871(5) 1_565
B008 K001 3.102(5) 3_565
B009 O023 1.350(6) .
B009 O026 1.375(6) 1_565
B009 O024 1.392(6) 1_565
B009 K003 3.175(5) 1_565
Li01 O003 1.907(10) .
Li01 O005 2.030(10) 4_564
Li01 O016 2.096(12) 4_564
Li01 O004 2.132(13) 1_565
Li01 O008 2.400(13) 4_554
Li01 O025 2.655(12) .
Li01 Y001 2.939(11) 4_564
Li01 K002 3.048(12) 1_565
Li01 Y005 3.118(10) 4_554
Li01 Y003 3.173(10) 1_565
Li02 O002 1.978(10) .
Li02 O018 1.989(11) 3_565
Li02 O021 2.056(10) 3_575
Li02 O006 2.145(10) 3_565
Li02 O020 2.349(12) 3_575
Li02 K001 3.002(9) 3_565
Li02 Y004 3.045(9) 3_575
Li02 Y001 3.196(10) 3_565
Li02 Y002 3.217(11) 1_565
Li03 O010 1.995(10) .
Li03 O014 2.011(11) 3_465
Li03 O009 2.038(10) 2_565
Li03 O012 2.068(12) 4
Li03 O019 2.439(12) 4_545
Li03 O022 2.622(12) 3_465
Li03 Y005 3.138(10) 3_465
Li03 Y003 3.181(11) 4
Li03 Y007 3.205(11) 4_545
Li03 Y006 3.248(11) 3_455
Li03 Y006 3.264(10) 3_465
O001 Y002 2.610(4) 3_465
O002 Y002 2.520(3) 1_565
O002 K001 2.868(3) 3_565
O003 Y005 2.492(3) 4_554
O004 Li01 2.132(13) 1_545
O004 Y004 2.401(3) 1_545
O005 Li01 2.030(10) 4_545
O005 Y003 2.344(3) 4
O005 K002 2.928(3) 4
O006 Li02 2.145(10) 3_465
O006 Y004 2.374(3) 1_545
O006 Y002 2.521(3) 3_465
O007 Y002 2.401(3) 3_465
O007 K002 2.866(4) 4
O008 Y001 2.369(3) 1_565
O008 Li01 2.401(13) 4
O008 K002 2.670(3) 4
O009 Li03 2.038(10) 2_564
O009 Y007 2.483(3) 3_475
O009 Y006 2.549(3) 4_564
O009 Y005 2.554(3) 4_554
O010 Y003 2.338(3) 4
O010 Y006 2.396(3) 3_465
O011 Y007 2.375(3) 1_545
O011 K001 2.783(4) 3_565
O012 Li03 2.068(12) 4_554
O012 Y006 2.454(3) 2_664
O012 Y007 2.657(3) 1_545
O013 Y006 2.352(4) 1_565
O013 Y002 2.390(4) 1_565
O013 K001 3.390(4) 3_575
O014 Li03 2.011(11) 3_565
O014 Y006 2.468(3) 1_565
O014 K001 2.782(3) 3_565
O015 Y005 2.353(3) 1_545
O015 K001 2.848(4) 3_565
O016 Li01 2.096(12) 4_545
O016 Y005 2.480(3) 1_545
O016 K002 2.928(3) 4
O017 Y006 2.428(3) 2_664
O018 Li02 1.989(11) 3_465
O018 Y002 2.374(3) 3_465
O019 Y003 2.373(3) 1_565
O019 Y006 2.376(3) 2_664
O019 Li03 2.439(12) 4_564
O020 Y002 2.347(3) 3_465
O020 Li02 2.349(12) 3_475
O020 Y001 2.365(3) 1_565
O021 Li02 2.056(10) 3_475
O021 Y007 2.440(3) 3_475
O021 Y002 2.587(3) 3_465
O022 Li03 2.622(12) 3_565
O022 K001 2.865(4) 3_565
O022 K002 3.001(4) 4
O023 K001 3.299(3) 3_565
O024 B009 1.392(6) 1_545
O024 Y007 2.378(3) 1_545
O025 Y003 2.398(3) 1_565
O026 B009 1.375(6) 1_545
O026 Y004 2.388(3) 1_545
O027 Y006 2.867(5) 2_664
O027 K001 2.936(5) 3_565
